data_7028197
loop_
_publ_author_name
'Klahn, A. Hugo'
'Oelckers, Beatriz'
'Godoy, Fernando'
'Garland, Maria T.'
'Vega, Andres'
'Perutz, Robin N.'
'Higgitt, Catherine L.'

_publ_section_title
;
 Synthesis and reactions of the rhenium fulvene complexes
 [Re(\h6-C5Me4CH2)(CO)2(C6F4R)] (R&#x2005;=&#x2005;F or CF3): products
 derived from initial C--F activation
;
_journal_issue 18
_journal_name_full 'Journal of the Chemical Society, Dalton Transactions'
_journal_page_first 3079
_journal_paper_doi 10.1039/a802899k
_journal_year 1998
_chemical_formula_sum 'C18 H14 Br2 F5 O2 Re'
_chemical_formula_weight 703.31
_chemical_name_systematic
; 
 ? 
;
_space_group_IT_number 2
_symmetry_cell_setting triclinic
_symmetry_space_group_name_Hall '-P 1'
_symmetry_space_group_name_H-M 'P -1'
_atom_sites_solution_hydrogens geom
_atom_sites_solution_primary direct
_atom_sites_solution_secondary difmap
_audit_creation_method SHELXL-97
_cell_angle_alpha 79.561(12)
_cell_angle_beta 75.292(11)
_cell_angle_gamma 63.331(10)
_cell_formula_units_Z 2
_cell_length_a 8.3721(11)
_cell_length_b 9.2456(13)
_cell_length_c 14.570(2)
_cell_measurement_reflns_used 25
_cell_measurement_temperature 293(2)
_cell_measurement_theta_max 25.05
_cell_measurement_theta_min 2.47
_cell_volume 971.8(2)
_computing_cell_refinement 'Siemens P3/P4-PC version V4.27 (1991)'
_computing_data_collection 'Siemens P3/P4-PC version V4.27 (1991)'
_computing_data_reduction 'XDISK in SHELXTL/PC (Sheldrick,1991)'
_computing_molecular_graphics 'XP in SHELXTL/PC (Sheldrick,1991)'
_computing_publication_material
; 
CIFTAB (Sheldrick,1997).
;
_computing_structure_refinement 'SHELXL-97 (Sheldrick, 1997)'
_computing_structure_solution 'SHELXS-97 (Sheldrick, 1997)'
_diffrn_ambient_temperature 293(2)
_diffrn_measurement_device_type 'Siemens R3m'
_diffrn_measurement_method \q/2\q
_diffrn_radiation_monochromator graphite
_diffrn_radiation_source 'fine-focus sealed tube'
_diffrn_radiation_type MoK\a
_diffrn_radiation_wavelength 0.71073
_diffrn_reflns_av_R_equivalents 0.0539
_diffrn_reflns_av_sigmaI/netI 0.0289
_diffrn_reflns_limit_h_max 9
_diffrn_reflns_limit_h_min -9
_diffrn_reflns_limit_k_max 10
_diffrn_reflns_limit_k_min -10
_diffrn_reflns_limit_l_max 17
_diffrn_reflns_limit_l_min 0
_diffrn_reflns_number 3627
_diffrn_reflns_theta_max 25.05
_diffrn_reflns_theta_min 2.47
_diffrn_standards_interval_count 98
_diffrn_standards_number 2
_exptl_absorpt_coefficient_mu 10.421
_exptl_absorpt_correction_T_max 0.28
_exptl_absorpt_correction_T_min 0.03
_exptl_absorpt_correction_type 'Semiempirical (Psi-scan)'
_exptl_crystal_colour Orange
_exptl_crystal_density_diffrn 2.403
_exptl_crystal_density_meas ?
_exptl_crystal_density_method 'not measured'
_exptl_crystal_description Prismatic
_exptl_crystal_F_000 656
_exptl_crystal_size_max 0.28
_exptl_crystal_size_mid 0.16
_exptl_crystal_size_min 0.06
_refine_diff_density_max 1.698
_refine_diff_density_min -1.818
_refine_diff_density_rms 0.274
_refine_ls_extinction_method none
_refine_ls_goodness_of_fit_ref 0.923
_refine_ls_hydrogen_treatment mixed
_refine_ls_matrix_type full
_refine_ls_number_parameters 253
_refine_ls_number_reflns 3343
_refine_ls_number_restraints 6
_refine_ls_restrained_S_all 0.923
_refine_ls_R_factor_all 0.0475
_refine_ls_R_factor_gt 0.0376
_refine_ls_shift/su_max 0.000
_refine_ls_shift/su_mean 0.000
_refine_ls_structure_factor_coef Fsqd
_refine_ls_weighting_details 'w=1/[\s^2^(Fo^2^)+(0.08P)^2^+23.44P] where P=(Fo^2^+2Fc^2^)/3'
_refine_ls_weighting_scheme calc
_refine_ls_wR_factor_gt 0.1243
_refine_ls_wR_factor_ref 0.1310
_reflns_number_gt 2952
_reflns_number_total 3343
_reflns_threshold_expression >2sigma(I)
_cod_data_source_file k802899sup1.cif
_cod_data_source_block 5b
_cod_depositor_comments
;
The following automatic conversions were performed:

'_symmetry_cell_setting' value 'Triclinic' changed to 'triclinic'
according to /home/saulius/struct/CIF-dictionaries/cif_core.dic
dictionary named 'cif_core.dic' version 2.4.2 from
2011-04-26.

'_geom_bond_publ_flag' value 'Y' changed to 'y'
according to /home/saulius/struct/CIF-dictionaries/cif_core.dic
dictionary named 'cif_core.dic' version 2.4.2 from 2011-04-26 (10
times).

'_geom_bond_publ_flag' value 'N' changed to 'n' according to
/home/saulius/struct/CIF-dictionaries/cif_core.dic dictionary named
'cif_core.dic' version 2.4.2 from 2011-04-26 (23
times).

'_geom_angle_publ_flag' value 'Y' changed to 'y' according
to /home/saulius/struct/CIF-dictionaries/cif_core.dic dictionary
named 'cif_core.dic' version 2.4.2 from 2011-04-26 (7
times).

'_geom_angle_publ_flag' value 'N' changed to 'n' according
to /home/saulius/struct/CIF-dictionaries/cif_core.dic dictionary
named 'cif_core.dic' version 2.4.2 from 2011-04-26 (80
times).

'_geom_torsion_publ_flag' value 'N' changed to 'n' according
to /home/saulius/struct/CIF-dictionaries/cif_core.dic dictionary
named 'cif_core.dic' version 2.4.2 from 2011-04-26 (209 times).

Automatic conversion script
Id: cif_fix_values 1891 2012-01-12 08:04:46Z andrius 

The following automatic conversions were performed:

'_exptl_crystal_density_meas' value 'not _measured' was changed to
'?' - the value is perceived as not measured.

Automatic conversion script
Id: cif_fix_values 3008 2015-01-20 13:52:24Z robertas 

The following automatic conversions were performed:

'_refine_ls_weighting_scheme' value 'calc
w=1/[\s^2^(Fo^2^)+(0.08P)^2^+23.44P] where P=(Fo^2^+2Fc^2^)/3' was
changed to 'calc'. New tag '_refine_ls_weighting_details' was
created. The value of the new tag was set to
'w=1/[\s^2^(Fo^2^)+(0.08P)^2^+23.44P] where P=(Fo^2^+2Fc^2^)/3'.

Automatic conversion script
Id: cif_fix_values 3143 2015-03-26 13:38:13Z robertas 
;
_cod_original_cell_volume 971.9(2)
_cod_original_sg_symbol_H-M P-1
_cod_database_code 7028197

loop_
_symmetry_equiv_pos_as_xyz
'x, y, z'
'-x, -y, -z'

loop_
_atom_site_label
_atom_site_type_symbol
_atom_site_fract_x
_atom_site_fract_y
_atom_site_fract_z
_atom_site_U_iso_or_equiv
_atom_site_adp_type
_atom_site_occupancy
_atom_site_calc_flag
_atom_site_refinement_flags
Re Re 0.98419(5) 0.20483(5) 0.25212(3) 0.02229(16) Uani 1 d .
Br1 Br 1.28344(17) 0.08797(17) 0.32069(10) 0.0457(3) Uani 1 d .
Br2 Br 0.4215(2) 0.2831(2) 0.51514(11) 0.0584(4) Uani 1 d .
F1 F 0.7746(12) -0.0178(10) 0.2279(5) 0.049(2) Uani 1 d .
F2 F 0.6380(12) -0.0419(10) 0.0894(6) 0.054(2) Uani 1 d .
F3 F 0.6367(12) 0.1501(12) -0.0753(6) 0.060(2) Uani 1 d .
F4 F 0.7864(14) 0.3646(12) -0.0992(5) 0.065(3) Uani 1 d .
F5 F 0.9366(12) 0.3852(10) 0.0321(5) 0.051(2) Uani 1 d .
O1 O 1.2735(13) 0.2586(14) 0.0893(8) 0.062(3) Uani 1 d .
O2 O 1.1314(16) -0.1707(12) 0.2752(7) 0.057(3) Uani 1 d .
C1 C 0.7202(14) 0.2772(13) 0.3699(7) 0.027(2) Uani 1 d .
C2 C 0.6740(16) 0.3855(14) 0.2897(7) 0.030(2) Uani 1 d .
C3 C 0.7841(18) 0.4780(16) 0.2668(8) 0.038(3) Uani 1 d .
C4 C 0.8951(17) 0.4212(14) 0.3337(9) 0.036(3) Uani 1 d .
C5 C 0.8524(15) 0.3015(14) 0.4003(8) 0.030(2) Uani 1 d .
C6 C 0.6357(16) 0.1656(14) 0.4197(9) 0.036(3) Uani 1 d .
H6C H 0.7231 0.0722 0.4505 0.043 Uiso 1 calc R
H6D H 0.5994 0.1274 0.3742 0.043 Uiso 1 calc R
C7 C 0.5218(14) 0.4110(15) 0.2431(10) 0.039(3) Uani 1 d .
H7D H 0.5155 0.4901 0.1898 0.059 Uiso 1 calc R
H7E H 0.4086 0.4488 0.2882 0.059 Uiso 1 calc R
H7F H 0.5440 0.3103 0.2215 0.059 Uiso 1 calc R
C8 C 0.752(2) 0.6172(15) 0.1950(11) 0.050(3) Uani 1 d .
H8D H 0.6670 0.6229 0.1597 0.074 Uiso 1 calc R
H8E H 0.8654 0.6040 0.1524 0.074 Uiso 1 calc R
H8F H 0.7040 0.7155 0.2262 0.074 Uiso 1 calc R
C9 C 1.0167(17) 0.4956(16) 0.3416(11) 0.043(3) Uani 1 d .
H9D H 1.0814 0.4379 0.3921 0.065 Uiso 1 calc R
H9E H 0.9444 0.6073 0.3549 0.065 Uiso 1 calc R
H9F H 1.1023 0.4895 0.2827 0.065 Uiso 1 calc R
C10 C 0.9146(19) 0.2352(17) 0.4934(8) 0.044(3) Uani 1 d .
H10D H 1.0059 0.2687 0.4969 0.065 Uiso 1 calc R
H10E H 0.9648 0.1188 0.4978 0.065 Uiso 1 calc R
H10F H 0.8126 0.2758 0.5449 0.065 Uiso 1 calc R
C11 C 0.8717(15) 0.1800(12) 0.1376(7) 0.024(2) Uani 1 d .
C12 C 0.7905(16) 0.0755(13) 0.1457(7) 0.028(2) Uani 1 d .
C13 C 0.7128(16) 0.0631(14) 0.0772(8) 0.031(2) Uani 1 d .
C14 C 0.7125(16) 0.1608(15) -0.0066(8) 0.033(3) Uani 1 d .
C15 C 0.7903(19) 0.2676(16) -0.0193(8) 0.039(3) Uani 1 d .
C16 C 0.8663(16) 0.2748(14) 0.0520(8) 0.032(2) Uani 1 d .
C17 C 1.1671(15) 0.2387(15) 0.1462(9) 0.035(3) Uani 1 d .
C18 C 1.0822(14) -0.0410(12) 0.2608(7) 0.024(2) Uani 1 d U

loop_
_atom_site_aniso_label
_atom_site_aniso_U_11
_atom_site_aniso_U_22
_atom_site_aniso_U_33
_atom_site_aniso_U_23
_atom_site_aniso_U_13
_atom_site_aniso_U_12
Re 0.0219(2) 0.0250(2) 0.0241(2) -0.00126(15) -0.00409(16) -0.01395(18)
Br1 0.0299(6) 0.0530(8) 0.0578(8) -0.0073(6) -0.0184(6) -0.0144(6)
Br2 0.0419(8) 0.0706(10) 0.0504(8) -0.0048(7) 0.0123(6) -0.0242(7)
F1 0.094(6) 0.058(5) 0.037(4) 0.010(3) -0.026(4) -0.066(5)
F2 0.073(6) 0.056(5) 0.066(5) 0.002(4) -0.030(4) -0.049(4)
F3 0.070(6) 0.096(7) 0.039(4) -0.010(4) -0.020(4) -0.051(5)
F4 0.094(7) 0.093(7) 0.035(4) 0.025(4) -0.031(4) -0.065(6)
F5 0.075(6) 0.062(5) 0.041(4) 0.018(4) -0.022(4) -0.052(5)
O1 0.037(5) 0.078(8) 0.062(6) 0.006(5) 0.011(5) -0.030(5)
O2 0.085(8) 0.041(5) 0.054(6) 0.020(4) -0.030(6) -0.034(5)
C1 0.025(5) 0.029(5) 0.025(5) -0.008(4) 0.004(4) -0.013(5)
C2 0.037(6) 0.041(6) 0.021(5) -0.003(5) -0.010(5) -0.022(5)
C3 0.056(8) 0.051(7) 0.031(6) -0.001(5) -0.002(5) -0.048(7)
C4 0.039(7) 0.027(6) 0.050(7) -0.003(5) -0.008(6) -0.022(5)
C5 0.026(6) 0.035(6) 0.028(6) -0.004(5) -0.004(4) -0.012(5)
C6 0.030(6) 0.030(6) 0.047(7) -0.006(5) 0.005(5) -0.018(5)
C7 0.011(5) 0.039(7) 0.061(8) -0.028(6) -0.002(5) 0.001(5)
C8 0.054(8) 0.030(6) 0.065(9) -0.013(6) 0.000(7) -0.020(6)
C9 0.034(7) 0.041(7) 0.065(9) -0.009(6) -0.004(6) -0.026(6)
C10 0.048(8) 0.049(8) 0.030(6) -0.004(5) -0.011(6) -0.015(6)
C11 0.032(6) 0.025(5) 0.021(5) -0.002(4) -0.008(4) -0.015(5)
C12 0.039(6) 0.026(5) 0.025(5) -0.004(4) -0.004(5) -0.019(5)
C13 0.033(6) 0.031(6) 0.037(6) -0.006(5) -0.010(5) -0.018(5)
C14 0.034(6) 0.050(7) 0.030(6) -0.011(5) -0.006(5) -0.027(6)
C15 0.052(8) 0.052(7) 0.025(6) 0.002(5) -0.008(5) -0.034(6)
C16 0.034(6) 0.039(6) 0.033(6) -0.002(5) -0.007(5) -0.024(5)
C17 0.024(6) 0.040(7) 0.043(7) 0.000(5) -0.003(5) -0.018(5)
C18 0.022(3) 0.022(3) 0.024(3) 0.002(2) -0.007(2) -0.005(2)

loop_
_atom_type_symbol
_atom_type_description
_atom_type_scat_dispersion_real
_atom_type_scat_dispersion_imag
_atom_type_scat_source
C C 0.0033 0.0016 'International Tables Vol C Tables 4.2.6.8 and 6.1.1.4'
H H 0.0000 0.0000 'International Tables Vol C Tables 4.2.6.8 and 6.1.1.4'
O O 0.0106 0.0060 'International Tables Vol C Tables 4.2.6.8 and 6.1.1.4'
Br Br -0.2901 2.4595 'International Tables Vol C Tables 4.2.6.8 and 6.1.1.4'
Re Re -1.0185 7.2310 'International Tables Vol C Tables 4.2.6.8 and 6.1.1.4'
F F 0.0171 0.0103 'International Tables Vol C Tables 4.2.6.8 and 6.1.1.4'

loop_
_geom_angle_atom_site_label_1
_geom_angle_atom_site_label_2
_geom_angle_atom_site_label_3
_geom_angle
_geom_angle_publ_flag
C17 Re C18 100.5(5) y
C17 Re C11 83.9(5) y
C18 Re C11 80.8(4) y
C17 Re C4 100.6(5) n
C18 Re C4 144.8(4) n
C11 Re C4 129.3(4) n
C17 Re C5 133.9(5) n
C18 Re C5 110.8(4) n
C11 Re C5 132.8(4) n
C4 Re C5 37.0(4) n
C17 Re C1 157.1(5) n
C18 Re C1 102.4(4) n
C11 Re C1 98.3(4) n
C4 Re C1 60.3(4) n
C5 Re C1 35.4(4) n
C17 Re C3 97.0(4) n
C18 Re C3 161.1(4) n
C11 Re C3 94.1(4) n
C4 Re C3 35.2(4) n
C5 Re C3 59.9(4) n
C1 Re C3 60.1(4) n
C17 Re C2 125.9(4) n
C18 Re C2 125.1(4) n
C11 Re C2 77.2(4) n
C4 Re C2 59.2(4) n
C5 Re C2 58.4(4) n
C1 Re C2 34.9(4) n
C3 Re C2 36.3(4) n
C17 Re Br1 75.1(4) y
C18 Re Br1 73.2(3) y
C11 Re Br1 142.6(3) y
C4 Re Br1 85.5(3) n
C5 Re Br1 82.4(3) n
C1 Re Br1 113.1(3) n
C3 Re Br1 118.6(3) n
C2 Re Br1 140.0(2) n
C2 C1 C5 107.7(10) n
C2 C1 C6 127.0(11) n
C5 C1 C6 125.2(11) n
C2 C1 Re 73.5(6) n
C5 C1 Re 71.0(6) n
C6 C1 Re 124.8(7) n
C1 C2 C3 109.1(10) n
C1 C2 C7 124.0(11) n
C3 C2 C7 126.6(11) n
C1 C2 Re 71.6(6) n
C3 C2 Re 71.0(7) n
C7 C2 Re 128.2(7) n
C4 C3 C2 105.9(10) n
C4 C3 C8 130.5(11) n
C2 C3 C8 123.0(12) n
C4 C3 Re 68.9(7) n
C2 C3 Re 72.7(7) n
C8 C3 Re 129.9(9) n
C3 C4 C5 109.5(10) n
C3 C4 C9 123.1(11) n
C5 C4 C9 126.7(12) n
C3 C4 Re 75.8(7) n
C5 C4 Re 73.4(6) n
C9 C4 Re 124.7(9) n
C1 C5 C4 107.7(10) n
C1 C5 C10 125.7(11) n
C4 C5 C10 125.9(11) n
C1 C5 Re 73.7(6) n
C4 C5 Re 69.5(6) n
C10 C5 Re 129.7(8) n
C1 C6 Br2 108.9(8) y
C12 C11 C16 113.3(9) n
C12 C11 Re 123.6(8) n
C16 C11 Re 123.0(8) n
F1 C12 C13 115.0(9) n
F1 C12 C11 120.3(9) n
C13 C12 C11 124.7(10) n
F2 C13 C12 121.5(10) n
F2 C13 C14 119.4(10) n
C12 C13 C14 119.1(10) n
F3 C14 C15 120.7(11) n
F3 C14 C13 120.0(10) n
C15 C14 C13 119.3(10) n
F4 C15 C14 119.4(11) n
F4 C15 C16 121.5(11) n
C14 C15 C16 119.1(11) n
F5 C16 C15 113.8(10) n
F5 C16 C11 121.6(10) n
C15 C16 C11 124.6(11) n
O1 C17 Re 177.0(12) n
O2 C18 Re 172.6(10) n

loop_
_geom_bond_atom_site_label_1
_geom_bond_atom_site_label_2
_geom_bond_distance
_geom_bond_publ_flag
Re C17 1.970(12) y
Re C18 2.032(10) y
Re C11 2.203(10) y
Re C4 2.246(12) y
Re C5 2.298(11) y
Re C1 2.332(10) y
Re C3 2.334(14) y
Re C2 2.356(12) y
Re Br1 2.6254(13) y
Br2 C6 1.965(11) y
F1 C12 1.358(12) n
F2 C13 1.339(13) n
F3 C14 1.352(13) n
F4 C15 1.333(14) n
F5 C16 1.348(13) n
O1 C17 1.110(15) n
O2 C18 1.077(13) n
C1 C2 1.406(15) n
C1 C5 1.407(16) n
C1 C6 1.488(15) n
C2 C3 1.462(15) n
C2 C7 1.501(15) n
C3 C4 1.388(18) n
C3 C8 1.473(18) n
C4 C5 1.444(16) n
C4 C9 1.496(16) n
C5 C10 1.502(16) n
C11 C12 1.384(15) n
C11 C16 1.387(15) n
C12 C13 1.368(16) n
C13 C14 1.381(17) n
C14 C15 1.372(17) n
C15 C16 1.373(16) n

loop_
_geom_torsion_atom_site_label_1
_geom_torsion_atom_site_label_2
_geom_torsion_atom_site_label_3
_geom_torsion_atom_site_label_4
_geom_torsion
_geom_torsion_publ_flag
C17 Re C1 C2 40.7(14) n
C18 Re C1 C2 -135.5(6) n
C11 Re C1 C2 -53.1(7) n
C4 Re C1 C2 77.6(7) n
C5 Re C1 C2 115.9(9) n
C3 Re C1 C2 36.9(6) n
Br1 Re C1 C2 147.6(5) n
C17 Re C1 C5 -75.2(13) n
C18 Re C1 C5 108.6(7) n
C11 Re C1 C5 -169.1(7) n
C4 Re C1 C5 -38.3(7) n
C3 Re C1 C5 -79.1(7) n
C2 Re C1 C5 -115.9(9) n
Br1 Re C1 C5 31.7(7) n
C17 Re C1 C6 164.6(11) n
C18 Re C1 C6 -11.5(11) n
C11 Re C1 C6 70.8(10) n
C4 Re C1 C6 -158.4(11) n
C5 Re C1 C6 -120.1(13) n
C3 Re C1 C6 160.8(11) n
C2 Re C1 C6 123.9(13) n
Br1 Re C1 C6 -88.4(10) n
C5 C1 C2 C3 1.7(13) n
C6 C1 C2 C3 177.1(11) n
Re C1 C2 C3 -61.4(9) n
C5 C1 C2 C7 -172.6(10) n
C6 C1 C2 C7 2.8(18) n
Re C1 C2 C7 124.3(11) n
C5 C1 C2 Re 63.2(7) n
C6 C1 C2 Re -121.5(11) n
C17 Re C2 C1 -161.7(7) n
C18 Re C2 C1 56.8(8) n
C11 Re C2 C1 125.7(7) n
C4 Re C2 C1 -81.3(7) n
C5 Re C2 C1 -37.7(6) n
C3 Re C2 C1 -118.6(9) n
Br1 Re C2 C1 -50.0(8) n
C17 Re C2 C3 -43.1(8) n
C18 Re C2 C3 175.5(6) n
C11 Re C2 C3 -115.7(7) n
C4 Re C2 C3 37.4(7) n
C5 Re C2 C3 81.0(7) n
C1 Re C2 C3 118.6(9) n
Br1 Re C2 C3 68.6(7) n
C17 Re C2 C7 79.0(12) n
C18 Re C2 C7 -62.4(12) n
C11 Re C2 C7 6.5(10) n
C4 Re C2 C7 159.5(12) n
C5 Re C2 C7 -156.9(12) n
C1 Re C2 C7 -119.3(13) n
C3 Re C2 C7 122.1(13) n
Br1 Re C2 C7 -169.3(8) n
C1 C2 C3 C4 0.5(14) n
C7 C2 C3 C4 174.7(11) n
Re C2 C3 C4 -61.3(9) n
C1 C2 C3 C8 -171.4(11) n
C7 C2 C3 C8 3(2) n
Re C2 C3 C8 126.8(12) n
C1 C2 C3 Re 61.8(8) n
C7 C2 C3 Re -124.0(11) n
C17 Re C3 C4 -98.6(8) n
C18 Re C3 C4 103.7(13) n
C11 Re C3 C4 177.1(7) n
C5 Re C3 C4 38.8(7) n
C1 Re C3 C4 79.9(7) n
C2 Re C3 C4 115.3(10) n
Br1 Re C3 C4 -21.8(8) n
C17 Re C3 C2 146.1(7) n
C18 Re C3 C2 -11.6(16) n
C11 Re C3 C2 61.8(6) n
C4 Re C3 C2 -115.3(10) n
C5 Re C3 C2 -76.5(7) n
C1 Re C3 C2 -35.4(6) n
Br1 Re C3 C2 -137.1(5) n
C17 Re C3 C8 27.2(12) n
C18 Re C3 C8 -130.5(13) n
C11 Re C3 C8 -57.1(12) n
C4 Re C3 C8 125.8(14) n
C5 Re C3 C8 164.7(13) n
C1 Re C3 C8 -154.3(13) n
C2 Re C3 C8 -118.9(14) n
Br1 Re C3 C8 104.0(11) n
C2 C3 C4 C5 -2.6(14) n
C8 C3 C4 C5 168.5(13) n
Re C3 C4 C5 -66.3(8) n
C2 C3 C4 C9 -173.8(11) n
C8 C3 C4 C9 -3(2) n
Re C3 C4 C9 122.4(12) n
C2 C3 C4 Re 63.8(9) n
C8 C3 C4 Re -125.1(14) n
C17 Re C4 C3 87.1(7) n
C18 Re C4 C3 -147.0(7) n
C11 Re C4 C3 -3.7(9) n
C5 Re C4 C3 -115.7(10) n
C1 Re C4 C3 -79.2(7) n
C2 Re C4 C3 -38.6(6) n
Br1 Re C4 C3 160.9(7) n
C17 Re C4 C5 -157.2(7) n
C18 Re C4 C5 -31.3(11) n
C11 Re C4 C5 112.0(7) n
C1 Re C4 C5 36.6(6) n
C3 Re C4 C5 115.7(10) n
C2 Re C4 C5 77.1(7) n
Br1 Re C4 C5 -83.3(6) n
C17 Re C4 C9 -33.6(12) n
C18 Re C4 C9 92.3(12) n
C11 Re C4 C9 -124.4(10) n
C5 Re C4 C9 123.6(14) n
C1 Re C4 C9 160.1(12) n
C3 Re C4 C9 -120.7(14) n
C2 Re C4 C9 -159.3(13) n
Br1 Re C4 C9 40.2(11) n
C2 C1 C5 C4 -3.2(12) n
C6 C1 C5 C4 -178.7(10) n
Re C1 C5 C4 61.6(8) n
C2 C1 C5 C10 167.7(11) n
C6 C1 C5 C10 -7.8(18) n
Re C1 C5 C10 -127.5(12) n
C2 C1 C5 Re -64.8(8) n
C6 C1 C5 Re 119.7(10) n
C3 C4 C5 C1 3.7(14) n
C9 C4 C5 C1 174.5(12) n
Re C4 C5 C1 -64.2(8) n
C3 C4 C5 C10 -167.2(11) n
C9 C4 C5 C10 4(2) n
Re C4 C5 C10 124.9(11) n
C3 C4 C5 Re 67.9(9) n
C9 C4 C5 Re -121.3(13) n
C17 Re C5 C1 148.5(7) n
C18 Re C5 C1 -82.1(7) n
C11 Re C5 C1 14.8(9) n
C4 Re C5 C1 116.6(10) n
C3 Re C5 C1 79.7(7) n
C2 Re C5 C1 37.1(6) n
Br1 Re C5 C1 -150.8(6) n
C17 Re C5 C4 31.9(9) n
C18 Re C5 C4 161.3(7) n
C11 Re C5 C4 -101.8(8) n
C1 Re C5 C4 -116.6(10) n
C3 Re C5 C4 -36.9(7) n
C2 Re C5 C4 -79.5(7) n
Br1 Re C5 C4 92.6(6) n
C17 Re C5 C10 -88.4(13) n
C18 Re C5 C10 41.1(12) n
C11 Re C5 C10 137.9(10) n
C4 Re C5 C10 -120.3(14) n
C1 Re C5 C10 123.1(14) n
C3 Re C5 C10 -157.2(13) n
C2 Re C5 C10 160.3(13) n
Br1 Re C5 C10 -27.7(11) n
C2 C1 C6 Br2 -86.8(12) n
C5 C1 C6 Br2 87.8(12) n
Re C1 C6 Br2 178.1(5) n
C17 Re C11 C12 145.3(10) n
C18 Re C11 C12 43.7(9) n
C4 Re C11 C12 -115.9(9) n
C5 Re C11 C12 -66.3(11) n
C1 Re C11 C12 -57.7(10) n
C3 Re C11 C12 -118.1(9) n
C2 Re C11 C12 -85.7(9) n
Br1 Re C11 C12 89.8(10) n
C17 Re C11 C16 -38.4(10) n
C18 Re C11 C16 -140.1(10) n
C4 Re C11 C16 60.3(11) n
C5 Re C11 C16 109.9(10) n
C1 Re C11 C16 118.5(9) n
C3 Re C11 C16 58.2(10) n
C2 Re C11 C16 90.5(10) n
Br1 Re C11 C16 -94.0(10) n
C16 C11 C12 F1 -175.8(10) n
Re C11 C12 F1 0.8(15) n
C16 C11 C12 C13 0.5(16) n
Re C11 C12 C13 177.0(9) n
F1 C12 C13 F2 -4.2(16) n
C11 C12 C13 F2 179.4(11) n
F1 C12 C13 C14 176.1(10) n
C11 C12 C13 C14 -0.3(18) n
F2 C13 C14 F3 0.2(17) n
C12 C13 C14 F3 179.9(11) n
F2 C13 C14 C15 -179.6(11) n
C12 C13 C14 C15 0.1(18) n
F3 C14 C15 F4 1.8(19) n
C13 C14 C15 F4 -178.5(11) n
F3 C14 C15 C16 -179.8(11) n
C13 C14 C15 C16 -0.1(19) n
F4 C15 C16 F5 -0.9(18) n
C14 C15 C16 F5 -179.3(11) n
F4 C15 C16 C11 178.6(12) n
C14 C15 C16 C11 0(2) n
C12 C11 C16 F5 179.1(11) n
Re C11 C16 F5 2.5(16) n
C12 C11 C16 C15 -0.5(17) n
Re C11 C16 C15 -177.0(10) n
C18 Re C17 O1 -102(22) n
C11 Re C17 O1 179(100) n
C4 Re C17 O1 50(22) n
C5 Re C17 O1 31(23) n
C1 Re C17 O1 82(22) n
C3 Re C17 O1 85(22) n
C2 Re C17 O1 109(22) n
Br1 Re C17 O1 -32(22) n
C17 Re C18 O2 134(8) n
C11 Re C18 O2 -144(8) n
C4 Re C18 O2 8(8) n
C5 Re C18 O2 -12(8) n
C1 Re C18 O2 -48(8) n
C3 Re C18 O2 -69(8) n
C2 Re C18 O2 -77(8) n
Br1 Re C18 O2 63(8) n
